data_7053486
loop_
_publ_author_name
'Park, Ki-Min'
'Kim, Hyun Jee'
'Moon, Suk-Hee'
'Vittal, Jagadese J.'
'Jung, Jong Hwa'
'Lee, Shim Sung'

_publ_section_title
;
 Surprisingly stable ammonium ion complex of a non-cyclic crown-type
 polyether: solid and solution studies
;
_journal_issue 4
_journal_name_full 'New Journal of Chemistry'
_journal_page_first 603
_journal_paper_doi 10.1039/c0nj00074d
_journal_volume 34
_journal_year 2010
_chemical_formula_moiety 'C26 H28 N2 O5, F6 P, H4 N'
_chemical_formula_sum 'C26 H32 F6 N3 O5 P'
_chemical_formula_weight 611.52
_chemical_name_systematic
;
?
;
_space_group_IT_number 14
_symmetry_cell_setting monoclinic
_symmetry_space_group_name_Hall '-P 2ybc'
_symmetry_space_group_name_H-M 'P 1 21/c 1'
_atom_sites_solution_hydrogens geom
_atom_sites_solution_primary direct
_atom_sites_solution_secondary difmap
_audit_creation_method SHELXTL
_cell_angle_alpha 90.00
_cell_angle_beta 101.6080(10)
_cell_angle_gamma 90.00
_cell_formula_units_Z 4
_cell_length_a 9.7803(6)
_cell_length_b 18.3376(12)
_cell_length_c 16.0545(11)
_cell_measurement_reflns_used 6179
_cell_measurement_temperature 298(2)
_cell_measurement_theta_max 27.10
_cell_measurement_theta_min 1.71
_cell_volume 2820.4(3)
_computing_cell_refinement 'Bruker SMART'
_computing_data_collection 'Bruker SMART'
_computing_data_reduction 'Bruker SAINTPLUS'
_computing_molecular_graphics 'Bruker SHELXTL'
_computing_publication_material 'Bruker SHELXTL'
_computing_structure_refinement 'Bruker SHELXTL'
_computing_structure_solution 'Bruker SHELXTL'
_diffrn_ambient_temperature 298(2)
_diffrn_measured_fraction_theta_full 0.991
_diffrn_measured_fraction_theta_max 0.991
_diffrn_measurement_device_type 'CCD area detector'
_diffrn_measurement_method 'phi and omega scans'
_diffrn_radiation_monochromator graphite
_diffrn_radiation_source 'fine-focus sealed tube'
_diffrn_radiation_type MoK\a
_diffrn_radiation_wavelength 0.71073
_diffrn_reflns_av_R_equivalents 0.0435
_diffrn_reflns_av_sigmaI/netI 0.0345
_diffrn_reflns_limit_h_max 12
_diffrn_reflns_limit_h_min -12
_diffrn_reflns_limit_k_max 23
_diffrn_reflns_limit_k_min -23
_diffrn_reflns_limit_l_max 9
_diffrn_reflns_limit_l_min -20
_diffrn_reflns_number 17031
_diffrn_reflns_theta_full 27.10
_diffrn_reflns_theta_max 27.10
_diffrn_reflns_theta_min 1.71
_exptl_absorpt_coefficient_mu 0.179
_exptl_absorpt_correction_type none
_exptl_crystal_colour colorless
_exptl_crystal_density_diffrn 1.440
_exptl_crystal_density_method 'not measured'
_exptl_crystal_description block
_exptl_crystal_F_000 1272
_exptl_crystal_size_max 0.5
_exptl_crystal_size_mid 0.4
_exptl_crystal_size_min 0.3
_refine_diff_density_max 0.443
_refine_diff_density_min -0.364
_refine_diff_density_rms 0.045
_refine_ls_extinction_coef 0.0068(10)
_refine_ls_extinction_expression Fc^*^=kFc[1+0.001xFc^2^\l^3^/sin(2\q)]^-1/4^
_refine_ls_extinction_method SHELXL
_refine_ls_goodness_of_fit_ref 1.041
_refine_ls_hydrogen_treatment mixed
_refine_ls_matrix_type full
_refine_ls_number_parameters 387
_refine_ls_number_reflns 6178
_refine_ls_number_restraints 0
_refine_ls_restrained_S_all 1.041
_refine_ls_R_factor_all 0.0826
_refine_ls_R_factor_gt 0.0537
_refine_ls_shift/su_max 0.000
_refine_ls_shift/su_mean 0.000
_refine_ls_structure_factor_coef Fsqd
_refine_ls_weighting_details 'calc w=1/[\s^2^(Fo^2^)+(0.0819P)^2^+0.8812P] where P=(Fo^2^+2Fc^2^)/3'
_refine_ls_weighting_scheme calc
_refine_ls_wR_factor_gt 0.1501
_refine_ls_wR_factor_ref 0.1706
_reflns_number_gt 4050
_reflns_number_total 6178
_reflns_threshold_expression >2sigma(I)
_cod_data_source_file c0nj00074d.txt
_cod_data_source_block ten-m
_cod_depositor_comments
;
The following automatic conversions were performed:

'_symmetry_cell_setting' value 'Monoclinic' changed to 'monoclinic'
according to /home/saulius/struct/CIF-dictionaries/cif_core.dic
dictionary named 'cif_core.dic' version 2.4.2 from 2011-04-26.

Automatic conversion script
Id: cif_fix_values 1891 2012-01-12 08:04:46Z andrius 
;
_cod_original_sg_symbol_H-M P2(1)/c
_cod_database_code 7053486

loop_
_symmetry_equiv_pos_as_xyz
'x, y, z'
'-x, y+1/2, -z+1/2'
'-x, -y, -z'
'x, -y-1/2, z-1/2'

loop_
_atom_site_label
_atom_site_type_symbol
_atom_site_fract_x
_atom_site_fract_y
_atom_site_fract_z
_atom_site_U_iso_or_equiv
_atom_site_adp_type
_atom_site_occupancy
_atom_site_symmetry_multiplicity
_atom_site_calc_flag
_atom_site_refinement_flags
O1 O 0.32274(16) 0.43206(9) 0.86121(11) 0.0581(4) Uani 1 1 d .
O2 O 0.09606(17) 0.51157(10) 0.77161(11) 0.0649(5) Uani 1 1 d .
O3 O 0.13285(19) 0.64122(10) 0.67494(12) 0.0697(5) Uani 1 1 d .
O4 O 0.39792(18) 0.70707(9) 0.70292(11) 0.0607(4) Uani 1 1 d .
O5 O 0.56526(18) 0.61007(8) 0.62691(10) 0.0564(4) Uani 1 1 d .
N1 N 0.58046(19) 0.48211(11) 0.87188(12) 0.0538(5) Uani 1 1 d .
N2 N 0.5472(2) 0.46869(10) 0.65765(12) 0.0538(5) Uani 1 1 d .
C1 C 0.7093(3) 0.50283(16) 0.87322(18) 0.0655(7) Uani 1 1 d .
H1 H 0.7252 0.5362 0.8326 0.079 Uiso 1 1 calc R
C2 C 0.8242(3) 0.47732(17) 0.9327(2) 0.0734(8) Uani 1 1 d .
H2 H 0.9141 0.4923 0.9301 0.088 Uiso 1 1 calc R
C3 C 0.8029(3) 0.43062(16) 0.99406(19) 0.0688(7) Uani 1 1 d .
H3 H 0.8781 0.4141 1.0346 0.083 Uiso 1 1 calc R
C4 C 0.6672(3) 0.40723(13) 0.99636(15) 0.0545(6) Uani 1 1 d .
C5 C 0.6352(3) 0.35930(15) 1.05932(18) 0.0698(7) Uani 1 1 d .
H5 H 0.7059 0.3421 1.1025 0.084 Uiso 1 1 calc R
C6 C 0.5028(3) 0.33909(16) 1.05604(19) 0.0728(8) Uani 1 1 d .
H6 H 0.4829 0.3083 1.0981 0.087 Uiso 1 1 calc R
C7 C 0.3922(3) 0.36274(13) 0.99109(17) 0.0609(6) Uani 1 1 d .
H7 H 0.3014 0.3474 0.9905 0.073 Uiso 1 1 calc R
C8 C 0.4192(2) 0.40825(12) 0.92919(15) 0.0485(5) Uani 1 1 d .
C9 C 0.5584(2) 0.43362(11) 0.93203(14) 0.0464(5) Uani 1 1 d .
C10 C 0.1818(3) 0.40768(16) 0.85441(18) 0.0657(7) Uani 1 1 d .
H10A H 0.1440 0.4265 0.9016 0.079 Uiso 1 1 calc R
H10B H 0.1790 0.3548 0.8561 0.079 Uiso 1 1 calc R
C11 C 0.0976(3) 0.43443(16) 0.77266(19) 0.0704(7) Uani 1 1 d .
H11A H 0.1371 0.4164 0.7258 0.084 Uiso 1 1 calc R
H11B H 0.0029 0.4162 0.7656 0.084 Uiso 1 1 calc R
C12 C -0.0045(3) 0.54010(18) 0.7025(2) 0.0770(8) Uani 1 1 d .
H12A H -0.0976 0.5265 0.7090 0.092 Uiso 1 1 calc R
H12B H 0.0111 0.5199 0.6494 0.092 Uiso 1 1 calc R
C13 C 0.0076(3) 0.62113(18) 0.7009(2) 0.0783(8) Uani 1 1 d .
H13A H -0.0719 0.6414 0.6617 0.094 Uiso 1 1 calc R
H13B H 0.0077 0.6407 0.7570 0.094 Uiso 1 1 calc R
C14 C 0.1516(3) 0.71775(16) 0.6726(2) 0.0771(8) Uani 1 1 d .
H14A H 0.1569 0.7381 0.7289 0.092 Uiso 1 1 calc R
H14B H 0.0727 0.7398 0.6345 0.092 Uiso 1 1 calc R
C15 C 0.2823(3) 0.73391(17) 0.6424(2) 0.0774(8) Uani 1 1 d .
H15A H 0.2796 0.7108 0.5877 0.093 Uiso 1 1 calc R
H15B H 0.2915 0.7861 0.6355 0.093 Uiso 1 1 calc R
C16 C 0.5314(3) 0.72576(14) 0.68626(18) 0.0660(7) Uani 1 1 d .
H16A H 0.6016 0.7153 0.7367 0.079 Uiso 1 1 calc R
H16B H 0.5333 0.7779 0.6761 0.079 Uiso 1 1 calc R
C17 C 0.5708(3) 0.68688(13) 0.61205(17) 0.0611(6) Uani 1 1 d .
H17A H 0.5064 0.6997 0.5599 0.073 Uiso 1 1 calc R
H17B H 0.6641 0.7009 0.6065 0.073 Uiso 1 1 calc R
C18 C 0.6319(2) 0.56476(12) 0.58057(14) 0.0471(5) Uani 1 1 d .
C19 C 0.7041(3) 0.58660(14) 0.52035(15) 0.0578(6) Uani 1 1 d .
H19 H 0.7051 0.6355 0.5052 0.069 Uiso 1 1 calc R
C20 C 0.7769(3) 0.53495(16) 0.48136(17) 0.0682(7) Uani 1 1 d .
H20 H 0.8251 0.5504 0.4402 0.082 Uiso 1 1 calc R
C21 C 0.7791(3) 0.46317(16) 0.50207(17) 0.0648(7) Uani 1 1 d .
H21 H 0.8299 0.4303 0.4762 0.078 Uiso 1 1 calc R
C22 C 0.7042(2) 0.43875(13) 0.56263(14) 0.0511(5) Uani 1 1 d .
C23 C 0.7020(3) 0.36552(14) 0.58937(17) 0.0631(7) Uani 1 1 d .
H23 H 0.7539 0.3306 0.5674 0.076 Uiso 1 1 calc R
C24 C 0.6251(3) 0.34579(14) 0.64662(18) 0.0680(7) Uani 1 1 d .
H24 H 0.6246 0.2977 0.6649 0.082 Uiso 1 1 calc R
C25 C 0.5464(3) 0.39906(14) 0.67791(17) 0.0654(7) Uani 1 1 d .
H25 H 0.4901 0.3845 0.7152 0.079 Uiso 1 1 calc R
C26 C 0.6262(2) 0.48933(12) 0.60107(13) 0.0451(5) Uani 1 1 d .
N3 N 0.3796(3) 0.55429(14) 0.74562(17) 0.0568(5) Uani 1 1 d .
H3A H 0.429(3) 0.5412(17) 0.798(2) 0.084(10) Uiso 1 1 d .
H3B H 0.293(3) 0.5439(15) 0.7471(17) 0.065(8) Uiso 1 1 d .
H3C H 0.386(4) 0.605(2) 0.737(2) 0.107(12) Uiso 1 1 d .
H3D H 0.403(3) 0.5336(17) 0.704(2) 0.074(10) Uiso 1 1 d .
P1 P 0.89892(8) 0.74958(4) 0.39718(5) 0.0672(2) Uani 1 1 d .
F1 F 0.8952(3) 0.73287(13) 0.30053(15) 0.1315(9) Uani 1 1 d .
F2 F 0.9539(2) 0.67006(11) 0.42256(17) 0.1180(8) Uani 1 1 d .
F3 F 0.8952(3) 0.76552(19) 0.49197(15) 0.1611(13) Uani 1 1 d .
F4 F 0.8437(3) 0.82856(11) 0.37061(16) 0.1197(8) Uani 1 1 d .
F5 F 1.0518(2) 0.77712(13) 0.4047(2) 0.1383(10) Uani 1 1 d .
F6 F 0.7452(2) 0.72237(16) 0.38632(19) 0.1440(11) Uani 1 1 d .

loop_
_atom_site_aniso_label
_atom_site_aniso_U_11
_atom_site_aniso_U_22
_atom_site_aniso_U_33
_atom_site_aniso_U_23
_atom_site_aniso_U_13
_atom_site_aniso_U_12
O1 0.0430(8) 0.0663(10) 0.0640(10) 0.0043(8) 0.0086(7) -0.0065(7)
O2 0.0457(9) 0.0730(12) 0.0691(11) -0.0159(9) -0.0051(8) 0.0019(8)
O3 0.0574(10) 0.0740(12) 0.0743(12) -0.0100(9) 0.0051(9) 0.0170(9)
O4 0.0689(11) 0.0533(10) 0.0580(10) -0.0013(7) 0.0086(8) 0.0101(8)
O5 0.0714(11) 0.0397(8) 0.0622(10) 0.0019(7) 0.0235(8) 0.0001(7)
N1 0.0477(11) 0.0580(12) 0.0552(11) 0.0021(9) 0.0091(9) -0.0043(9)
N2 0.0655(12) 0.0450(10) 0.0520(11) 0.0012(8) 0.0145(9) -0.0028(9)
C1 0.0524(14) 0.0724(17) 0.0704(16) 0.0054(13) 0.0095(12) -0.0110(12)
C2 0.0449(14) 0.0816(19) 0.090(2) -0.0028(16) 0.0057(13) -0.0087(13)
C3 0.0511(14) 0.0677(16) 0.0795(19) -0.0008(14) -0.0064(13) 0.0048(12)
C4 0.0556(13) 0.0492(13) 0.0557(13) -0.0034(10) 0.0041(11) 0.0073(10)
C5 0.0735(18) 0.0631(16) 0.0695(17) 0.0127(13) 0.0063(14) 0.0145(14)
C6 0.085(2) 0.0629(16) 0.0731(18) 0.0190(13) 0.0217(15) 0.0079(14)
C7 0.0615(15) 0.0529(14) 0.0719(16) 0.0032(12) 0.0223(13) -0.0017(11)
C8 0.0489(12) 0.0445(11) 0.0525(12) -0.0053(9) 0.0116(10) 0.0018(9)
C9 0.0478(12) 0.0425(11) 0.0488(12) -0.0053(9) 0.0094(9) 0.0022(9)
C10 0.0466(13) 0.0708(16) 0.0792(18) -0.0065(13) 0.0113(12) -0.0110(11)
C11 0.0505(14) 0.0724(18) 0.0838(19) -0.0174(14) 0.0028(13) -0.0120(12)
C12 0.0425(13) 0.097(2) 0.0828(19) -0.0107(16) -0.0069(12) 0.0031(13)
C13 0.0472(14) 0.093(2) 0.088(2) -0.0112(17) -0.0019(13) 0.0212(14)
C14 0.0733(18) 0.0679(18) 0.083(2) -0.0005(14) -0.0004(15) 0.0254(14)
C15 0.086(2) 0.0715(18) 0.0689(18) 0.0112(14) 0.0028(15) 0.0162(15)
C16 0.0768(18) 0.0466(13) 0.0734(17) -0.0058(12) 0.0125(14) -0.0043(12)
C17 0.0717(16) 0.0416(12) 0.0718(16) 0.0060(11) 0.0189(13) -0.0003(11)
C18 0.0483(12) 0.0463(11) 0.0446(11) -0.0008(9) 0.0048(9) -0.0009(9)
C19 0.0660(15) 0.0547(13) 0.0537(13) 0.0035(11) 0.0147(12) -0.0066(11)
C20 0.0704(17) 0.0804(19) 0.0588(15) -0.0033(13) 0.0252(13) -0.0096(14)
C21 0.0634(15) 0.0705(17) 0.0631(15) -0.0124(13) 0.0189(13) 0.0026(13)
C22 0.0475(12) 0.0518(13) 0.0501(12) -0.0076(10) 0.0006(10) 0.0015(10)
C23 0.0678(16) 0.0501(14) 0.0662(16) -0.0081(11) 0.0010(13) 0.0105(12)
C24 0.089(2) 0.0427(13) 0.0684(17) 0.0018(11) 0.0071(15) 0.0013(12)
C25 0.0872(19) 0.0495(14) 0.0613(15) 0.0038(11) 0.0188(14) -0.0056(12)
C26 0.0437(11) 0.0459(11) 0.0425(11) -0.0011(9) 0.0009(9) -0.0024(9)
N3 0.0492(13) 0.0616(14) 0.0606(14) 0.0084(11) 0.0131(11) 0.0092(10)
P1 0.0599(4) 0.0630(4) 0.0831(5) 0.0038(3) 0.0250(4) 0.0034(3)
F1 0.202(3) 0.1002(16) 0.1061(17) -0.0180(12) 0.0634(18) -0.0165(16)
F2 0.1006(15) 0.0755(13) 0.182(2) 0.0334(13) 0.0376(15) 0.0155(11)
F3 0.186(3) 0.215(3) 0.0793(15) -0.0051(16) 0.0196(16) 0.087(2)
F4 0.1414(19) 0.0758(13) 0.154(2) 0.0206(13) 0.0575(16) 0.0386(12)
F5 0.0705(13) 0.0897(15) 0.254(3) -0.0135(17) 0.0319(16) -0.0151(11)
F6 0.0677(12) 0.179(2) 0.180(2) 0.088(2) 0.0119(14) -0.0164(14)

loop_
_atom_type_symbol
_atom_type_description
_atom_type_scat_dispersion_real
_atom_type_scat_dispersion_imag
_atom_type_scat_source
C C 0.0033 0.0016 'International Tables Vol C Tables 4.2.6.8 and 6.1.1.4'
H H 0.0000 0.0000 'International Tables Vol C Tables 4.2.6.8 and 6.1.1.4'
N N 0.0061 0.0033 'International Tables Vol C Tables 4.2.6.8 and 6.1.1.4'
O O 0.0106 0.0060 'International Tables Vol C Tables 4.2.6.8 and 6.1.1.4'
F F 0.0171 0.0103 'International Tables Vol C Tables 4.2.6.8 and 6.1.1.4'
P P 0.1023 0.0942 'International Tables Vol C Tables 4.2.6.8 and 6.1.1.4'

loop_
_geom_angle_atom_site_label_1
_geom_angle_atom_site_label_2
_geom_angle_atom_site_label_3
_geom_angle
C8 O1 C10 117.50(19)
C11 O2 C12 112.4(2)
C14 O3 C13 112.9(2)
C15 O4 C16 114.9(2)
C18 O5 C17 118.04(18)
C1 N1 C9 117.8(2)
C25 N2 C26 117.9(2)
N1 C1 C2 123.4(3)
N1 C1 H1 118.3
C2 C1 H1 118.3
C3 C2 C1 119.2(3)
C3 C2 H2 120.4
C1 C2 H2 120.4
C2 C3 C4 119.9(2)
C2 C3 H3 120.0
C4 C3 H3 120.0
C3 C4 C9 117.0(2)
C3 C4 C5 123.6(2)
C9 C4 C5 119.4(2)
C6 C5 C4 119.6(3)
C6 C5 H5 120.2
C4 C5 H5 120.2
C5 C6 C7 122.4(3)
C5 C6 H6 118.8
C7 C6 H6 118.8
C8 C7 C6 119.6(2)
C8 C7 H7 120.2
C6 C7 H7 120.2
O1 C8 C7 125.1(2)
O1 C8 C9 114.98(19)
C7 C8 C9 119.9(2)
N1 C9 C4 122.6(2)
N1 C9 C8 118.4(2)
C4 C9 C8 119.0(2)
O1 C10 C11 108.6(2)
O1 C10 H10A 110.0
C11 C10 H10A 110.0
O1 C10 H10B 110.0
C11 C10 H10B 110.0
H10A C10 H10B 108.4
O2 C11 C10 110.1(2)
O2 C11 H11A 109.6
C10 C11 H11A 109.6
O2 C11 H11B 109.6
C10 C11 H11B 109.6
H11A C11 H11B 108.2
O2 C12 C13 109.6(2)
O2 C12 H12A 109.8
C13 C12 H12A 109.8
O2 C12 H12B 109.8
C13 C12 H12B 109.8
H12A C12 H12B 108.2
O3 C13 C12 109.9(2)
O3 C13 H13A 109.7
C12 C13 H13A 109.7
O3 C13 H13B 109.7
C12 C13 H13B 109.7
H13A C13 H13B 108.2
O3 C14 C15 109.3(2)
O3 C14 H14A 109.8
C15 C14 H14A 109.8
O3 C14 H14B 109.8
C15 C14 H14B 109.8
H14A C14 H14B 108.3
O4 C15 C14 109.0(2)
O4 C15 H15A 109.9
C14 C15 H15A 109.9
O4 C15 H15B 109.9
C14 C15 H15B 109.9
H15A C15 H15B 108.3
O4 C16 C17 115.1(2)
O4 C16 H16A 108.5
C17 C16 H16A 108.5
O4 C16 H16B 108.5
C17 C16 H16B 108.5
H16A C16 H16B 107.5
O5 C17 C16 108.1(2)
O5 C17 H17A 110.1
C16 C17 H17A 110.1
O5 C17 H17B 110.1
C16 C17 H17B 110.1
H17A C17 H17B 108.4
O5 C18 C19 125.3(2)
O5 C18 C26 114.82(19)
C19 C18 C26 119.8(2)
C18 C19 C20 119.9(2)
C18 C19 H19 120.1
C20 C19 H19 120.1
C21 C20 C19 121.9(2)
C21 C20 H20 119.0
C19 C20 H20 119.0
C20 C21 C22 119.7(2)
C20 C21 H21 120.2
C22 C21 H21 120.2
C21 C22 C23 123.8(2)
C21 C22 C26 119.6(2)
C23 C22 C26 116.6(2)
C24 C23 C22 120.5(2)
C24 C23 H23 119.8
C22 C23 H23 119.8
C23 C24 C25 118.7(2)
C23 C24 H24 120.6
C25 C24 H24 120.6
N2 C25 C24 123.8(3)
N2 C25 H25 118.1
C24 C25 H25 118.1
N2 C26 C22 122.4(2)
N2 C26 C18 118.6(2)
C22 C26 C18 119.0(2)
H3A N3 H3B 105(3)
H3A N3 H3C 111(3)
H3B N3 H3C 108(3)
H3A N3 H3D 116(3)
H3B N3 H3D 110(3)
H3C N3 H3D 107(3)
F3 P1 F5 94.24(19)
F3 P1 F6 87.58(19)
F5 P1 F6 178.07(17)
F3 P1 F4 91.03(15)
F5 P1 F4 89.68(13)
F6 P1 F4 89.62(14)
F3 P1 F1 177.37(18)
F5 P1 F1 88.34(17)
F6 P1 F1 89.83(17)
F4 P1 F1 88.48(14)
F3 P1 F2 89.70(15)
F5 P1 F2 90.44(13)
F6 P1 F2 90.23(13)
F4 P1 F2 179.25(15)
F1 P1 F2 90.79(14)

loop_
_geom_bond_atom_site_label_1
_geom_bond_atom_site_label_2
_geom_bond_distance
O1 C8 1.363(3)
O1 C10 1.432(3)
O2 C11 1.415(3)
O2 C12 1.425(3)
O3 C14 1.417(3)
O3 C13 1.420(4)
O4 C15 1.422(3)
O4 C16 1.426(3)
O5 C18 1.365(3)
O5 C17 1.431(3)
N1 C1 1.312(3)
N1 C9 1.361(3)
N2 C25 1.318(3)
N2 C26 1.359(3)
C1 C2 1.401(4)
C1 H1 0.9300
C2 C3 1.353(4)
C2 H2 0.9300
C3 C4 1.402(4)
C3 H3 0.9300
C4 C9 1.411(3)
C4 C5 1.421(4)
C5 C6 1.338(4)
C5 H5 0.9300
C6 C7 1.411(4)
C6 H6 0.9300
C7 C8 1.364(3)
C7 H7 0.9300
C8 C9 1.430(3)
C10 C11 1.485(4)
C10 H10A 0.9700
C10 H10B 0.9700
C11 H11A 0.9700
C11 H11B 0.9700
C12 C13 1.491(4)
C12 H12A 0.9700
C12 H12B 0.9700
C13 H13A 0.9700
C13 H13B 0.9700
C14 C15 1.486(5)
C14 H14A 0.9700
C14 H14B 0.9700
C15 H15A 0.9700
C15 H15B 0.9700
C16 C17 1.504(4)
C16 H16A 0.9700
C16 H16B 0.9700
C17 H17A 0.9700
C17 H17B 0.9700
C18 C19 1.367(3)
C18 C26 1.426(3)
C19 C20 1.405(4)
C19 H19 0.9300
C20 C21 1.357(4)
C20 H20 0.9300
C21 C22 1.403(4)
C21 H21 0.9300
C22 C23 1.411(3)
C22 C26 1.419(3)
C23 C24 1.349(4)
C23 H23 0.9300
C24 C25 1.399(4)
C24 H24 0.9300
C25 H25 0.9300
N3 H3A 0.91(3)
N3 H3B 0.87(3)
N3 H3C 0.94(4)
N3 H3D 0.84(3)
P1 F3 1.557(2)
P1 F5 1.560(2)
P1 F6 1.561(2)
P1 F4 1.574(2)
P1 F1 1.575(2)
P1 F2 1.579(2)

loop_
_geom_hbond_atom_site_label_D
_geom_hbond_atom_site_label_H
_geom_hbond_atom_site_label_A
_geom_hbond_distance_DH
_geom_hbond_distance_HA
_geom_hbond_distance_DA
_geom_hbond_angle_DHA
N3 H3A N1 .91(3) 2.02(4) 2.849(3) 151(3)
N3 H3A O1 .91(3) 2.56(3) 3.032(3) 113(2)
N3 H3B O2 .87(3) 2.13(3) 2.991(3) 170(3)
N3 H3B O3 .87(3) 2.50(3) 2.924(3) 111(2)
N3 H3C O3 .94(4) 2.56(4) 2.924(3) 103(3)
N3 H3C O4 .94(4) 1.96(4) 2.898(3) 172(3)
N3 H3D O5 .84(3) 2.61(3) 3.061(3) 115(2)
N3 H3D N2 .84(3) 2.09(3) 2.842(3) 148(2)

loop_
_geom_torsion_atom_site_label_1
_geom_torsion_atom_site_label_2
_geom_torsion_atom_site_label_3
_geom_torsion_atom_site_label_4
_geom_torsion
O1 C10 C11 O2 -62.4(3)
C10 C11 O2 C12 -168.5(2)
C11 O2 C12 C13 -175.3(2)
O2 C12 C13 O3 70.8(3)
C12 C13 O3 C14 -179.6(2)
C13 O3 C14 C15 -178.3(2)
O3 C14 C15 O4 -64.8(3)
C14 C15 O4 C16 -173.7(2)
C15 O4 C16 C17 -71.5(3)
O4 C16 C17 O5 -57.2(3)
